data_1515780
loop_
_publ_author_name
'Yurkerwich, Kevin'
'Buccella, Daniela'
'Melnick, Jonathan G.'
'Parkin, Gerard'

_publ_section_title
;
 Tris(2-mercapto-1-tert-butylimidazolyl)hydroborato gallium derivatives:
 synthesis of di- and trigallium compounds in a sulfur-rich coordination
 environment
;
_journal_issue 2
_journal_name_full 'Chemical Science'
_journal_page_first 210
_journal_paper_doi 10.1039/c0sc00145g
_journal_volume 1
_journal_year 2010
_chemical_formula_sum 'C33 H46 B Cl5 Ga2 N6 S3'
_chemical_formula_weight 950.44
_chemical_name_systematic
;
?
;
_space_group_IT_number 2
_symmetry_cell_setting triclinic
_symmetry_space_group_name_Hall '-P 1'
_symmetry_space_group_name_H-M 'P -1'
_atom_sites_solution_hydrogens geom
_atom_sites_solution_primary direct
_atom_sites_solution_secondary difmap
_audit_creation_method SHELXL-97
_cell_angle_alpha 99.187(2)
_cell_angle_beta 102.166(2)
_cell_angle_gamma 113.5400(10)
_cell_formula_units_Z 2
_cell_length_a 11.9637(12)
_cell_length_b 13.0055(13)
_cell_length_c 16.595(3)
_cell_measurement_reflns_used 9969
_cell_measurement_temperature 125(2)
_cell_measurement_theta_max 30.58
_cell_measurement_theta_min 2.29
_cell_volume 2226.7(5)
_computing_cell_refinement 'Bruker SAINT'
_computing_data_collection 'Bruker APEX2'
_computing_data_reduction 'Bruker SAINT'
_computing_molecular_graphics 'Bruker SHELXTL'
_computing_publication_material 'Bruker SHELXTL'
_computing_structure_refinement 'SHELXL-97 (Sheldrick, 2008)'
_computing_structure_solution 'SHELXS-97 (Sheldrick, 2008)'
_diffrn_ambient_temperature 125(2)
_diffrn_measured_fraction_theta_full 0.994
_diffrn_measured_fraction_theta_max 0.994
_diffrn_measurement_device_type 'Bruker APEX-II CCD'
_diffrn_measurement_method '\f and \w scans'
_diffrn_radiation_monochromator graphite
_diffrn_radiation_source 'fine-focus sealed tube'
_diffrn_radiation_type MoK\a
_diffrn_radiation_wavelength 0.71073
_diffrn_reflns_av_R_equivalents 0.0467
_diffrn_reflns_av_sigmaI/netI 0.0632
_diffrn_reflns_limit_h_max 17
_diffrn_reflns_limit_h_min -17
_diffrn_reflns_limit_k_max 18
_diffrn_reflns_limit_k_min -18
_diffrn_reflns_limit_l_max 23
_diffrn_reflns_limit_l_min -23
_diffrn_reflns_number 36434
_diffrn_reflns_theta_full 30.61
_diffrn_reflns_theta_max 30.61
_diffrn_reflns_theta_min 1.30
_exptl_absorpt_coefficient_mu 1.681
_exptl_absorpt_correction_T_max 0.9207
_exptl_absorpt_correction_T_min 0.8499
_exptl_absorpt_correction_type empirical
_exptl_absorpt_process_details sadabs
_exptl_crystal_colour colorless
_exptl_crystal_density_diffrn 1.418
_exptl_crystal_density_method 'not measured'
_exptl_crystal_description block
_exptl_crystal_F_000 972
_exptl_crystal_size_max 0.10
_exptl_crystal_size_mid 0.10
_exptl_crystal_size_min 0.05
_refine_diff_density_max 0.522
_refine_diff_density_min -0.366
_refine_diff_density_rms 0.084
_refine_ls_extinction_method none
_refine_ls_goodness_of_fit_ref 1.003
_refine_ls_hydrogen_treatment mixed
_refine_ls_matrix_type full
_refine_ls_number_parameters 485
_refine_ls_number_reflns 13633
_refine_ls_number_restraints 0
_refine_ls_restrained_S_all 1.003
_refine_ls_R_factor_all 0.0720
_refine_ls_R_factor_gt 0.0389
_refine_ls_shift/su_max 0.002
_refine_ls_shift/su_mean 0.000
_refine_ls_structure_factor_coef Fsqd
_refine_ls_weighting_details 'calc w=1/[\s^2^(Fo^2^)+(0.0300P)^2^+0.0000P] where P=(Fo^2^+2Fc^2^)/3'
_refine_ls_weighting_scheme calc
_refine_ls_wR_factor_gt 0.0717
_refine_ls_wR_factor_ref 0.0807
_reflns_number_gt 9436
_reflns_number_total 13633
_reflns_threshold_expression >2sigma(I)
_cod_data_source_file c0sc00145g.txt
_cod_data_source_block nova
_cod_depositor_comments
;
The following automatic conversions were performed:

'_symmetry_cell_setting' value 'Triclinic' changed to 'triclinic'
according to
/usr/data/users/saulius/automatic-downloads/retrospective/RSC/lib/dictionaries/cif_core.dic
dictionary named 'cif_core.dic' version 2.4.2 from 2011-04-26.

Automatic conversion script
Id: cif_fix_values 2281 2013-09-26 08:29:07Z andrius 
;
_cod_original_sg_symbol_H-M P-1
_cod_database_code 1515780

loop_
_symmetry_equiv_pos_as_xyz
'x, y, z'
'-x, -y, -z'

loop_
_atom_site_label
_atom_site_type_symbol
_atom_site_fract_x
_atom_site_fract_y
_atom_site_fract_z
_atom_site_U_iso_or_equiv
_atom_site_adp_type
_atom_site_occupancy
_atom_site_symmetry_multiplicity
_atom_site_calc_flag
_atom_site_refinement_flags
_atom_site_disorder_assembly
_atom_site_disorder_group
Ga1 Ga 0.08622(2) 0.36530(2) 0.396462(14) 0.01881(6) Uani 1 1 d . . .
Ga2 Ga -0.26220(2) 0.20964(2) 0.845033(15) 0.02338(6) Uani 1 1 d . . .
S2 S -0.10700(5) 0.35371(5) 0.33087(3) 0.02074(11) Uani 1 1 d . . .
S1 S 0.04690(5) 0.19066(5) 0.42568(3) 0.02040(11) Uani 1 1 d . . .
S3 S 0.20363(5) 0.38729(5) 0.30340(3) 0.02244(12) Uani 1 1 d . . .
Cl1 Cl 0.19034(6) 0.50511(5) 0.51387(4) 0.03224(14) Uani 1 1 d . . .
Cl2 Cl -0.21822(6) 0.39281(5) 0.87997(4) 0.03489(14) Uani 1 1 d . . .
Cl3 Cl -0.33278(5) 0.14137(5) 0.70576(3) 0.03151(13) Uani 1 1 d . . .
Cl4 Cl -0.08847(5) 0.19119(5) 0.89009(3) 0.02635(12) Uani 1 1 d . . .
Cl5 Cl -0.40278(6) 0.11011(6) 0.90136(4) 0.04321(17) Uani 1 1 d . . .
B B -0.0750(2) 0.1312(2) 0.20726(15) 0.0199(5) Uani 1 1 d . . .
H1 H -0.122(2) 0.0581(19) 0.1496(14) 0.024 Uiso 1 1 d . . .
N11 N -0.14697(16) 0.09274(14) 0.27332(11) 0.0181(4) Uani 1 1 d . . .
C11 C -0.11039(19) 0.11424(17) 0.35903(13) 0.0173(4) Uani 1 1 d . . .
N12 N -0.21593(16) 0.06868(14) 0.38470(10) 0.0178(4) Uani 1 1 d . . .
C12 C -0.27884(19) 0.03228(18) 0.24434(14) 0.0220(4) Uani 1 1 d . . .
H12A H -0.3305 0.0058 0.1862 0.026 Uiso 1 1 calc R . .
C13 C -0.3216(2) 0.01730(18) 0.31216(13) 0.0224(5) Uani 1 1 d . . .
H13A H -0.4085 -0.0214 0.3107 0.027 Uiso 1 1 calc R . .
C14 C -0.2232(2) 0.07871(19) 0.47517(13) 0.0213(4) Uani 1 1 d . . .
C15 C -0.3628(2) 0.0112(2) 0.47115(15) 0.0299(5) Uani 1 1 d . . .
H15A H -0.4137 0.0451 0.4418 0.045 Uiso 1 1 calc R . .
H15B H -0.3691 0.0156 0.5294 0.045 Uiso 1 1 calc R . .
H15C H -0.3953 -0.0705 0.4396 0.045 Uiso 1 1 calc R . .
C16 C -0.1760(2) 0.2067(2) 0.52021(15) 0.0309(5) Uani 1 1 d . . .
H16A H -0.0862 0.2507 0.5234 0.046 Uiso 1 1 calc R . .
H16B H -0.1838 0.2140 0.5782 0.046 Uiso 1 1 calc R . .
H16C H -0.2278 0.2377 0.4880 0.046 Uiso 1 1 calc R . .
C17 C -0.1470(2) 0.0242(2) 0.52126(15) 0.0290(5) Uani 1 1 d . . .
H17A H -0.0567 0.0666 0.5248 0.043 Uiso 1 1 calc R . .
H17B H -0.1803 -0.0575 0.4895 0.043 Uiso 1 1 calc R . .
H17C H -0.1547 0.0284 0.5792 0.043 Uiso 1 1 calc R . .
N21 N -0.08705(16) 0.23771(15) 0.18348(10) 0.0189(4) Uani 1 1 d . . .
C21 C -0.10272(19) 0.32672(18) 0.22555(12) 0.0184(4) Uani 1 1 d . . .
N22 N -0.11474(16) 0.39293(15) 0.17234(11) 0.0193(4) Uani 1 1 d . . .
C22 C -0.0878(2) 0.25080(19) 0.10248(13) 0.0232(5) Uani 1 1 d . . .
H22A H -0.0779 0.2010 0.0590 0.028 Uiso 1 1 calc R . .
C23 C -0.1047(2) 0.34483(19) 0.09500(13) 0.0237(5) Uani 1 1 d . . .
H23A H -0.1091 0.3734 0.0458 0.028 Uiso 1 1 calc R . .
C24 C -0.1364(2) 0.50027(18) 0.19100(13) 0.0207(4) Uani 1 1 d . . .
C25 C -0.2556(2) 0.4702(2) 0.22038(14) 0.0262(5) Uani 1 1 d . . .
H25A H -0.2420 0.4476 0.2738 0.039 Uiso 1 1 calc R . .
H25B H -0.3292 0.4055 0.1762 0.039 Uiso 1 1 calc R . .
H25C H -0.2723 0.5384 0.2300 0.039 Uiso 1 1 calc R . .
C26 C -0.1599(2) 0.5353(2) 0.10807(15) 0.0293(5) Uani 1 1 d . . .
H26A H -0.0841 0.5548 0.0884 0.044 Uiso 1 1 calc R . .
H26B H -0.1768 0.6033 0.1182 0.044 Uiso 1 1 calc R . .
H26C H -0.2338 0.4703 0.0643 0.044 Uiso 1 1 calc R . .
C27 C -0.0167(2) 0.59772(19) 0.25842(15) 0.0282(5) Uani 1 1 d . . .
H27A H 0.0571 0.6141 0.2368 0.042 Uiso 1 1 calc R . .
H27B H -0.0016 0.5735 0.3110 0.042 Uiso 1 1 calc R . .
H27C H -0.0288 0.6682 0.2707 0.042 Uiso 1 1 calc R . .
N31 N 0.06578(16) 0.14946(15) 0.23572(11) 0.0196(4) Uani 1 1 d . . .
C31 C 0.1801(2) 0.24365(18) 0.27522(13) 0.0199(4) Uani 1 1 d . . .
N32 N 0.27234(17) 0.20725(15) 0.28882(11) 0.0223(4) Uani 1 1 d . . .
C32 C 0.0880(2) 0.05298(19) 0.22423(14) 0.0234(5) Uani 1 1 d . . .
H32A H 0.0247 -0.0252 0.1977 0.028 Uiso 1 1 calc R . .
C33 C 0.2139(2) 0.08762(19) 0.25663(14) 0.0262(5) Uani 1 1 d . . .
H33A H 0.2553 0.0387 0.2573 0.031 Uiso 1 1 calc R . .
C34 C 0.4139(2) 0.2803(2) 0.33553(15) 0.0273(5) Uani 1 1 d . . .
C35 C 0.4290(2) 0.3276(2) 0.42957(15) 0.0391(6) Uani 1 1 d . . .
H35A H 0.3916 0.2625 0.4538 0.059 Uiso 1 1 calc R . .
H35B H 0.3849 0.3767 0.4339 0.059 Uiso 1 1 calc R . .
H35C H 0.5201 0.3741 0.4613 0.059 Uiso 1 1 calc R . .
C36 C 0.4705(2) 0.3763(2) 0.29336(17) 0.0365(6) Uani 1 1 d . . .
H36A H 0.4287 0.4273 0.2971 0.055 Uiso 1 1 calc R . .
H36B H 0.4569 0.3415 0.2331 0.055 Uiso 1 1 calc R . .
H36C H 0.5625 0.4219 0.3228 0.055 Uiso 1 1 calc R . .
C37 C 0.4804(2) 0.2021(2) 0.3286(2) 0.0439(7) Uani 1 1 d . . .
H37A H 0.4452 0.1397 0.3557 0.066 Uiso 1 1 calc R . .
H37B H 0.5724 0.2484 0.3576 0.066 Uiso 1 1 calc R . .
H37C H 0.4663 0.1679 0.2681 0.066 Uiso 1 1 calc R . .
C41 C 0.7763(3) 0.7603(2) 0.33818(18) 0.0446(7) Uani 1 1 d . . .
H41A H 0.8400 0.7769 0.3901 0.054 Uiso 1 1 calc R . .
C42 C 0.6492(3) 0.7026(2) 0.33206(18) 0.0483(7) Uani 1 1 d . . .
H42A H 0.6253 0.6785 0.3795 0.058 Uiso 1 1 calc R . .
C43 C 0.5555(3) 0.6794(2) 0.25705(19) 0.0445(7) Uani 1 1 d . . .
H43A H 0.4676 0.6405 0.2532 0.053 Uiso 1 1 calc R . .
C44 C 0.5907(3) 0.7129(2) 0.18824(18) 0.0439(7) Uani 1 1 d . . .
H44A H 0.5268 0.6968 0.1365 0.053 Uiso 1 1 calc R . .
C45 C 0.7184(3) 0.7700(2) 0.19382(18) 0.0410(6) Uani 1 1 d . . .
H45A H 0.7423 0.7926 0.1459 0.049 Uiso 1 1 calc R . .
C46 C 0.8116(3) 0.7942(2) 0.26918(18) 0.0398(6) Uani 1 1 d . . .
H46A H 0.8995 0.8340 0.2734 0.048 Uiso 1 1 calc R . .
C51 C -0.5846(10) 0.2274(13) 0.0397(4) 0.049(3) Uani 0.523(17) 1 d PG A 1
H51A H -0.5197 0.2060 0.0316 0.058 Uiso 0.523(17) 1 calc PR A 1
C52 C -0.6990(14) 0.1444(8) 0.0443(7) 0.062(3) Uani 0.523(17) 1 d PG A 1
H52A H -0.7122 0.0663 0.0394 0.074 Uiso 0.523(17) 1 calc PR A 1
C53 C -0.7939(9) 0.1757(7) 0.0561(9) 0.067(5) Uani 0.523(17) 1 d PG A 1
H53A H -0.8721 0.1191 0.0592 0.080 Uiso 0.523(17) 1 calc PR A 1
C54 C -0.7745(6) 0.2900(9) 0.0633(7) 0.051(3) Uani 0.523(17) 1 d PG A 1
H54A H -0.8394 0.3114 0.0713 0.061 Uiso 0.523(17) 1 calc PR A 1
C55 C -0.6602(7) 0.3729(6) 0.0587(5) 0.0414(19) Uani 0.523(17) 1 d PG A 1
H55A H -0.6469 0.4510 0.0636 0.050 Uiso 0.523(17) 1 calc PR A 1
C56 C -0.5652(4) 0.3416(11) 0.0469(4) 0.045(3) Uani 0.523(17) 1 d PG A 1
H56A H -0.4871 0.3983 0.0437 0.054 Uiso 0.523(17) 1 calc PR A 1
C61 C -0.6190(7) 0.1645(12) 0.0376(4) 0.047(2) Uani 0.477(17) 1 d PG A 2
H61A H -0.5773 0.1164 0.0310 0.056 Uiso 0.477(17) 1 calc PR A 2
C62 C -0.7389(9) 0.1197(5) 0.0498(8) 0.045(2) Uani 0.477(17) 1 d PG A 2
H62A H -0.7791 0.0410 0.0516 0.054 Uiso 0.477(17) 1 calc PR A 2
C63 C -0.7999(9) 0.1900(10) 0.0595(10) 0.050(4) Uani 0.477(17) 1 d PG A 2
H63A H -0.8819 0.1594 0.0679 0.059 Uiso 0.477(17) 1 calc PR A 2
C64 C -0.7411(15) 0.3052(9) 0.0568(9) 0.063(4) Uani 0.477(17) 1 d PG A 2
H64A H -0.7828 0.3532 0.0634 0.076 Uiso 0.477(17) 1 calc PR A 2
C65 C -0.6212(14) 0.3500(6) 0.0446(5) 0.060(4) Uani 0.477(17) 1 d PG A 2
H65A H -0.5810 0.4287 0.0428 0.072 Uiso 0.477(17) 1 calc PR A 2
C66 C -0.5601(6) 0.2797(13) 0.0349(5) 0.051(4) Uani 0.477(17) 1 d PG A 2
H66A H -0.4782 0.3103 0.0265 0.062 Uiso 0.477(17) 1 calc PR A 2

loop_
_atom_site_aniso_label
_atom_site_aniso_U_11
_atom_site_aniso_U_22
_atom_site_aniso_U_33
_atom_site_aniso_U_23
_atom_site_aniso_U_13
_atom_site_aniso_U_12
Ga1 0.01886(12) 0.01969(12) 0.01538(11) 0.00181(9) 0.00472(9) 0.00758(10)
Ga2 0.02096(13) 0.02792(14) 0.01775(12) 0.00248(10) 0.00490(10) 0.00944(11)
S2 0.0239(3) 0.0286(3) 0.0142(2) 0.0053(2) 0.0074(2) 0.0155(2)
S1 0.0160(3) 0.0226(3) 0.0195(3) 0.0063(2) 0.0027(2) 0.0067(2)
S3 0.0239(3) 0.0190(3) 0.0247(3) 0.0042(2) 0.0116(2) 0.0085(2)
Cl1 0.0308(3) 0.0309(3) 0.0229(3) -0.0062(2) 0.0034(2) 0.0095(3)
Cl2 0.0426(4) 0.0337(3) 0.0297(3) 0.0025(3) 0.0062(3) 0.0231(3)
Cl3 0.0281(3) 0.0384(3) 0.0182(3) 0.0008(2) 0.0036(2) 0.0097(3)
Cl4 0.0256(3) 0.0301(3) 0.0232(3) 0.0039(2) 0.0064(2) 0.0142(2)
Cl5 0.0255(3) 0.0622(5) 0.0358(3) 0.0193(3) 0.0122(3) 0.0101(3)
B 0.0225(12) 0.0194(12) 0.0176(11) 0.0026(10) 0.0074(10) 0.0095(10)
N11 0.0156(8) 0.0195(9) 0.0170(8) 0.0026(7) 0.0043(7) 0.0071(7)
C11 0.0165(10) 0.0172(10) 0.0178(10) 0.0034(8) 0.0044(8) 0.0081(8)
N12 0.0166(9) 0.0201(9) 0.0156(8) 0.0034(7) 0.0041(7) 0.0083(7)
C12 0.0164(10) 0.0246(11) 0.0200(11) 0.0020(9) 0.0021(8) 0.0077(9)
C13 0.0148(10) 0.0233(11) 0.0232(11) 0.0027(9) 0.0024(8) 0.0059(9)
C14 0.0207(11) 0.0249(11) 0.0179(10) 0.0056(9) 0.0074(9) 0.0093(9)
C15 0.0213(12) 0.0425(14) 0.0243(12) 0.0099(11) 0.0093(10) 0.0111(11)
C16 0.0380(14) 0.0319(13) 0.0237(12) 0.0031(10) 0.0134(11) 0.0162(11)
C17 0.0296(13) 0.0354(13) 0.0282(12) 0.0178(11) 0.0122(10) 0.0155(11)
N21 0.0204(9) 0.0241(9) 0.0127(8) 0.0030(7) 0.0047(7) 0.0114(8)
C21 0.0163(10) 0.0239(11) 0.0144(10) 0.0043(8) 0.0038(8) 0.0090(9)
N22 0.0190(9) 0.0223(9) 0.0156(8) 0.0045(7) 0.0051(7) 0.0086(8)
C22 0.0254(12) 0.0287(12) 0.0145(10) 0.0030(9) 0.0071(9) 0.0116(10)
C23 0.0272(12) 0.0315(12) 0.0134(10) 0.0068(9) 0.0071(9) 0.0135(10)
C24 0.0204(11) 0.0183(10) 0.0227(11) 0.0047(9) 0.0056(9) 0.0086(9)
C25 0.0222(11) 0.0304(13) 0.0288(12) 0.0075(10) 0.0069(10) 0.0151(10)
C26 0.0352(14) 0.0280(13) 0.0274(12) 0.0115(10) 0.0090(10) 0.0155(11)
C27 0.0262(12) 0.0227(12) 0.0283(12) 0.0020(10) 0.0049(10) 0.0074(10)
N31 0.0220(9) 0.0204(9) 0.0189(9) 0.0046(7) 0.0083(7) 0.0112(8)
C31 0.0216(11) 0.0230(11) 0.0183(10) 0.0074(9) 0.0103(9) 0.0105(9)
N32 0.0201(9) 0.0235(10) 0.0237(9) 0.0055(8) 0.0080(8) 0.0099(8)
C32 0.0252(12) 0.0181(11) 0.0276(12) 0.0033(9) 0.0104(9) 0.0101(9)
C33 0.0269(12) 0.0244(12) 0.0311(12) 0.0052(10) 0.0097(10) 0.0155(10)
C34 0.0186(11) 0.0315(13) 0.0296(12) 0.0060(10) 0.0069(9) 0.0102(10)
C35 0.0291(14) 0.0493(17) 0.0289(13) 0.0073(12) 0.0028(11) 0.0122(12)
C36 0.0228(13) 0.0419(15) 0.0432(15) 0.0145(13) 0.0152(11) 0.0093(11)
C37 0.0259(14) 0.0437(16) 0.0609(19) 0.0109(14) 0.0076(13) 0.0184(12)
C41 0.0503(18) 0.0349(15) 0.0338(15) -0.0003(12) -0.0014(13) 0.0154(14)
C42 0.065(2) 0.0443(17) 0.0323(15) 0.0065(13) 0.0177(15) 0.0219(16)
C43 0.0405(16) 0.0364(15) 0.0518(18) 0.0050(14) 0.0118(14) 0.0164(13)
C44 0.0457(17) 0.0391(16) 0.0404(16) 0.0101(13) -0.0009(13) 0.0200(14)
C45 0.0552(18) 0.0328(15) 0.0400(15) 0.0131(12) 0.0132(14) 0.0241(14)
C46 0.0407(16) 0.0271(14) 0.0479(17) 0.0064(12) 0.0087(13) 0.0154(12)
C51 0.057(6) 0.070(9) 0.029(4) 0.011(5) 0.010(4) 0.042(6)
C52 0.077(9) 0.048(5) 0.039(5) 0.008(4) 0.000(6) 0.017(5)
C53 0.047(8) 0.090(10) 0.038(7) 0.019(7) 0.016(6) 0.004(7)
C54 0.025(3) 0.078(8) 0.042(5) 0.019(4) 0.010(3) 0.015(4)
C55 0.030(4) 0.069(5) 0.030(4) 0.021(3) 0.005(3) 0.025(3)
C56 0.031(4) 0.079(8) 0.030(3) 0.016(4) 0.004(3) 0.031(4)
C61 0.037(5) 0.057(7) 0.037(4) 0.013(5) 0.012(4) 0.012(5)
C62 0.045(5) 0.059(5) 0.034(4) 0.012(4) 0.026(4) 0.020(4)
C63 0.059(9) 0.065(9) 0.040(8) 0.015(6) 0.017(7) 0.042(8)
C64 0.097(10) 0.085(9) 0.046(6) 0.034(6) 0.033(8) 0.065(9)
C65 0.077(10) 0.051(5) 0.039(5) 0.018(4) 0.008(6) 0.018(6)
C66 0.042(5) 0.056(8) 0.035(4) 0.020(5) 0.011(3) 0.000(5)

loop_
_atom_type_symbol
_atom_type_description
_atom_type_scat_dispersion_real
_atom_type_scat_dispersion_imag
_atom_type_scat_source
C C 0.0033 0.0016 'International Tables Vol C Tables 4.2.6.8 and 6.1.1.4'
H H 0.0000 0.0000 'International Tables Vol C Tables 4.2.6.8 and 6.1.1.4'
B B 0.0013 0.0007 'International Tables Vol C Tables 4.2.6.8 and 6.1.1.4'
N N 0.0061 0.0033 'International Tables Vol C Tables 4.2.6.8 and 6.1.1.4'
S S 0.1246 0.1234 'International Tables Vol C Tables 4.2.6.8 and 6.1.1.4'
Cl Cl 0.1484 0.1585 'International Tables Vol C Tables 4.2.6.8 and 6.1.1.4'
Ga Ga 0.2307 1.6083 'International Tables Vol C Tables 4.2.6.8 and 6.1.1.4'

loop_
_geom_angle_atom_site_label_1
_geom_angle_atom_site_label_2
_geom_angle_atom_site_label_3
_geom_angle
Cl1 Ga1 S2 113.01(2)
Cl1 Ga1 S3 110.35(2)
S2 Ga1 S3 108.95(2)
Cl1 Ga1 S1 109.72(2)
S2 Ga1 S1 106.57(2)
S3 Ga1 S1 108.06(2)
Cl5 Ga2 Cl2 111.04(3)
Cl5 Ga2 Cl4 108.91(3)
Cl2 Ga2 Cl4 109.41(2)
Cl5 Ga2 Cl3 110.06(3)
Cl2 Ga2 Cl3 109.58(3)
Cl4 Ga2 Cl3 107.78(2)
C21 S2 Ga1 98.33(7)
C11 S1 Ga1 96.81(7)
C31 S3 Ga1 96.95(7)
H1 B N21 108.0(11)
H1 B N11 106.4(11)
N21 B N11 111.06(17)
H1 B N31 104.8(11)
N21 B N31 113.24(17)
N11 B N31 112.81(17)
C11 N11 C12 107.67(17)
C11 N11 B 133.82(17)
C12 N11 B 118.18(17)
N11 C11 N12 108.81(17)
N11 C11 S1 125.24(15)
N12 C11 S1 125.95(15)
C11 N12 C13 107.62(17)
C11 N12 C14 127.94(17)
C13 N12 C14 124.24(17)
C13 C12 N11 108.40(18)
C12 C13 N12 107.50(18)
N12 C14 C17 109.93(17)
N12 C14 C16 108.73(17)
C17 C14 C16 112.65(19)
N12 C14 C15 108.39(17)
C17 C14 C15 108.15(18)
C16 C14 C15 108.89(18)
C21 N21 C22 106.96(17)
C21 N21 B 133.65(17)
C22 N21 B 119.34(17)
N22 C21 N21 108.84(17)
N22 C21 S2 124.74(15)
N21 C21 S2 126.42(16)
C21 N22 C23 107.76(17)
C21 N22 C24 127.59(17)
C23 N22 C24 124.65(17)
C23 C22 N21 109.07(19)
C22 C23 N22 107.35(18)
N22 C24 C26 108.00(17)
N22 C24 C27 108.47(17)
C26 C24 C27 110.24(18)
N22 C24 C25 109.18(17)
C26 C24 C25 108.51(18)
C27 C24 C25 112.34(18)
C31 N31 C32 107.42(17)
C31 N31 B 134.03(18)
C32 N31 B 118.48(17)
N31 C31 N32 108.56(18)
N31 C31 S3 125.34(16)
N32 C31 S3 126.10(16)
C31 N32 C33 107.79(18)
C31 N32 C34 127.80(18)
C33 N32 C34 124.31(18)
C33 C32 N31 108.69(19)
C32 C33 N32 107.54(19)
N32 C34 C36 109.77(18)
N32 C34 C37 108.48(19)
C36 C34 C37 108.3(2)
N32 C34 C35 108.00(18)
C36 C34 C35 112.7(2)
C37 C34 C35 109.5(2)
C42 C41 C46 120.1(3)
C41 C42 C43 120.4(3)
C44 C43 C42 119.5(3)
C43 C44 C45 120.4(3)
C44 C45 C46 119.9(3)
C41 C46 C45 119.7(3)
C52 C51 C56 120.0
C51 C52 C53 120.0
C54 C53 C52 120.0
C55 C54 C53 120.0
C54 C55 C56 120.0
C55 C56 C51 120.0
C62 C61 C66 120.0
C63 C62 C61 120.0
C62 C63 C64 120.0
C65 C64 C63 120.0
C66 C65 C64 120.0
C65 C66 C61 120.0

loop_
_geom_bond_atom_site_label_1
_geom_bond_atom_site_label_2
_geom_bond_distance
Ga1 Cl1 2.1658(6)
Ga1 S2 2.2715(6)
Ga1 S3 2.2747(6)
Ga1 S1 2.2824(6)
Ga2 Cl5 2.1652(7)
Ga2 Cl2 2.1719(7)
Ga2 Cl4 2.1765(6)
Ga2 Cl3 2.1832(7)
S2 C21 1.742(2)
S1 C11 1.741(2)
S3 C31 1.741(2)
B H1 1.09(2)
B N21 1.550(3)
B N11 1.556(3)
B N31 1.558(3)
N11 C11 1.344(2)
N11 C12 1.381(3)
C11 N12 1.355(2)
N12 C13 1.386(3)
N12 C14 1.510(3)
C12 C13 1.342(3)
C14 C17 1.522(3)
C14 C16 1.524(3)
C14 C15 1.525(3)
N21 C21 1.354(3)
N21 C22 1.380(3)
C21 N22 1.353(3)
N22 C23 1.386(3)
N22 C24 1.516(3)
C22 C23 1.337(3)
C24 C26 1.523(3)
C24 C27 1.527(3)
C24 C25 1.528(3)
N31 C31 1.352(3)
N31 C32 1.376(3)
C31 N32 1.357(3)
N32 C33 1.380(3)
N32 C34 1.516(3)
C32 C33 1.342(3)
C34 C36 1.520(3)
C34 C37 1.525(3)
C34 C35 1.527(3)
C41 C42 1.373(4)
C41 C46 1.378(4)
C42 C43 1.385(4)
C43 C44 1.374(4)
C44 C45 1.381(4)
C45 C46 1.383(4)
C51 C52 1.3900
C51 C56 1.3900
C52 C53 1.3900
C53 C54 1.3900
C54 C55 1.3900
C55 C56 1.3900
C61 C62 1.3900
C61 C66 1.3900
C62 C63 1.3900
C63 C64 1.3900
C64 C65 1.3900
C65 C66 1.3900
